data_2230297
loop_
_publ_author_name
'Danish, Muhammad'
'Tahir, M. Nawaz'
'Ghafoor, Sabiha'
'Ahmad, Nazir'
'Nisa, Mehwish'

_publ_section_title
;
 <i>catena</i>-Poly[bis(\m~3~-2-methylbenzoato)disilver(I)]
;
_journal_coeditor_code EZ2241
_journal_issue 6
_journal_name_full 'Acta Crystallographica Section E'
_journal_page_first m734
_journal_page_last m735
_journal_paper_doi 10.1107/S1600536811016801
_journal_volume 67
_journal_year 2011
_chemical_formula_iupac '[Ag2(C8 H7 O2)2]'
_chemical_formula_moiety 'C16 H14 Ag2 O4'
_chemical_formula_sum 'C16 H14 Ag2 O4'
_chemical_formula_weight 486.01
_chemical_name_systematic
;
<i>catena</i>-Poly[bis(\m~3~-2-methylbenzoato)disilver(I)]
;
_space_group_IT_number 14
_symmetry_cell_setting monoclinic
_symmetry_space_group_name_Hall '-P 2ybc'
_symmetry_space_group_name_H-M 'P 1 21/c 1'
_atom_sites_solution_hydrogens geom
_atom_sites_solution_primary direct
_atom_sites_solution_secondary difmap
_audit_creation_method SHELXL-97
_cell_angle_alpha 90
_cell_angle_beta 100.538(3)
_cell_angle_gamma 90
_cell_formula_units_Z 4
_cell_length_a 5.6607(3)
_cell_length_b 27.1493(18)
_cell_length_c 10.2455(7)
_cell_measurement_reflns_used 2487
_cell_measurement_temperature 296(2)
_cell_measurement_theta_max 27.60
_cell_measurement_theta_min 3.00
_cell_volume 1548.01(17)
_computing_cell_refinement 'SAINT (Bruker, 2009)'
_computing_data_collection 'APEX2 (Bruker, 2009)'
_computing_data_reduction 'SAINT (Bruker, 2009)'
_computing_molecular_graphics 'ORTEP-3 for Windows (Farrugia, 1997) and PLATON (Spek, 2009)'
_computing_publication_material
;
WinGX (Farrugia, 1999) and PLATON (Spek, 2009)
;
_computing_structure_refinement 'SHELXL97 (Sheldrick, 2008)'
_computing_structure_solution 'SHELXS97 (Sheldrick, 2008)'
_diffrn_ambient_temperature 296(2)
_diffrn_detector_area_resol_mean 7.60
_diffrn_measured_fraction_theta_full 0.970
_diffrn_measured_fraction_theta_max 0.970
_diffrn_measurement_device_type 'Bruker Kappa APEXII CCD'
_diffrn_measurement_method \w
_diffrn_radiation_monochromator graphite
_diffrn_radiation_source 'fine-focus sealed tube'
_diffrn_radiation_type MoK\a
_diffrn_radiation_wavelength 0.71073
_diffrn_reflns_av_R_equivalents 0.0363
_diffrn_reflns_av_sigmaI/netI 0.0445
_diffrn_reflns_limit_h_max 7
_diffrn_reflns_limit_h_min -6
_diffrn_reflns_limit_k_max 35
_diffrn_reflns_limit_k_min -30
_diffrn_reflns_limit_l_max 13
_diffrn_reflns_limit_l_min -13
_diffrn_reflns_number 12447
_diffrn_reflns_theta_full 27.60
_diffrn_reflns_theta_max 27.60
_diffrn_reflns_theta_min 3.00
_diffrn_standards_number 0
_exptl_absorpt_coefficient_mu 2.543
_exptl_absorpt_correction_T_max 0.555
_exptl_absorpt_correction_T_min 0.465
_exptl_absorpt_correction_type multi-scan
_exptl_absorpt_process_details '(SADABS; Bruker, 2005)'
_exptl_crystal_colour colorless
_exptl_crystal_density_diffrn 2.085
_exptl_crystal_density_method 'not measured'
_exptl_crystal_description needle
_exptl_crystal_F_000 944
_exptl_crystal_size_max 0.28
_exptl_crystal_size_mid 0.15
_exptl_crystal_size_min 0.13
_refine_diff_density_max 0.439
_refine_diff_density_min -0.538
_refine_ls_goodness_of_fit_ref 1.041
_refine_ls_hydrogen_treatment constr
_refine_ls_matrix_type full
_refine_ls_number_parameters 201
_refine_ls_number_reflns 3486
_refine_ls_number_restraints 0
_refine_ls_restrained_S_all 1.041
_refine_ls_R_factor_all 0.0589
_refine_ls_R_factor_gt 0.0343
_refine_ls_shift/su_max 0.001
_refine_ls_shift/su_mean 0.000
_refine_ls_structure_factor_coef Fsqd
_refine_ls_weighting_details 'calc w=1/[\s^2^(Fo^2^)+(0.0203P)^2^] where P=(Fo^2^+2Fc^2^)/3'
_refine_ls_weighting_scheme calc
_refine_ls_wR_factor_gt 0.0555
_refine_ls_wR_factor_ref 0.0613
_reflns_number_gt 2487
_reflns_number_total 3486
_reflns_threshold_expression I>2\s(I)
_cod_data_source_file ez2241.cif
_cod_data_source_block I
_cod_original_sg_symbol_H-M 'P 21/c'
_cod_database_code 2230297
_cod_database_fobs_code 2230297

loop_
_symmetry_equiv_pos_site_id
_symmetry_equiv_pos_as_xyz
1 x,y,z
2 -x,1/2+y,1/2-z
3 -x,-y,-z
4 x,1/2-y,1/2+z

loop_
_atom_site_aniso_label
_atom_site_aniso_U_11
_atom_site_aniso_U_22
_atom_site_aniso_U_33
_atom_site_aniso_U_12
_atom_site_aniso_U_13
_atom_site_aniso_U_23
Ag1 0.0348(2) 0.0527(2) 0.0712(3) -0.00630(10) 0.0144(2) 0.0106(2)
Ag2 0.0333(2) 0.0541(2) 0.0570(2) -0.00830(10) 0.01000(10) 0.0043(2)
O1 0.0319(13) 0.0331(13) 0.0546(18) -0.0010(10) 0.0068(11) 0.0059(11)
O2 0.0373(15) 0.0417(15) 0.098(3) -0.0036(11) 0.0243(14) 0.0008(14)
O3 0.0315(13) 0.0450(14) 0.0498(18) -0.0013(11) 0.0068(12) 0.0130(12)
O4 0.0298(14) 0.0739(19) 0.060(2) -0.0071(12) 0.0036(12) 0.0187(14)
C1 0.038(2) 0.037(2) 0.036(2) -0.0049(16) 0.0015(16) 0.0030(16)
C2 0.0287(18) 0.0309(19) 0.040(2) -0.0002(14) -0.0016(15) 0.0043(16)
C3 0.046(2) 0.040(2) 0.053(3) -0.0019(17) 0.0085(18) 0.0061(19)
C4 0.058(3) 0.061(3) 0.074(3) -0.003(2) 0.021(2) 0.022(2)
C5 0.073(3) 0.043(3) 0.110(5) -0.018(2) 0.016(3) 0.015(3)
C6 0.074(3) 0.037(2) 0.089(4) -0.007(2) 0.006(3) -0.007(2)
C7 0.053(2) 0.040(2) 0.053(3) -0.0025(18) 0.002(2) -0.0024(19)
C8 0.093(4) 0.072(3) 0.073(4) -0.004(3) 0.028(3) -0.027(3)
C9 0.032(2) 0.035(2) 0.037(2) 0.0027(16) 0.0064(16) 0.0004(16)
C10 0.0333(19) 0.036(2) 0.041(2) 0.0093(16) 0.0114(16) 0.0070(17)
C11 0.043(2) 0.043(2) 0.062(3) -0.0039(18) 0.0111(19) 0.011(2)
C12 0.057(3) 0.054(3) 0.095(4) -0.006(2) 0.021(3) 0.019(3)
C13 0.080(4) 0.062(3) 0.097(5) 0.005(3) 0.044(3) 0.032(3)
C14 0.099(4) 0.069(3) 0.047(3) 0.026(3) 0.028(3) 0.026(2)
C15 0.062(3) 0.043(2) 0.041(3) 0.0166(19) 0.013(2) 0.0033(19)
C16 0.102(4) 0.081(3) 0.040(3) 0.007(3) -0.002(3) -0.007(2)

loop_
_atom_site_type_symbol
_atom_site_label
_atom_site_fract_x
_atom_site_fract_y
_atom_site_fract_z
_atom_site_U_iso_or_equiv
_atom_site_thermal_displace_type
_atom_site_calc_flag
_atom_site_refinement_flags
_atom_site_occupancy
_atom_site_disorder_assembly
_atom_site_disorder_group
Ag Ag1 1.07402(5) 0.048300(10) 0.59037(3) 0.05230(10) Uani . . 1.000 . -16
Ag Ag2 0.51817(5) -0.004780(10) 0.65370(3) 0.04790(10) Uani . . 1.000 . -16
O O1 0.6443(4) 0.06445(8) 0.5558(3) 0.0400(9) Uani . . 1.000 . -16
O O2 0.3299(4) 0.10785(8) 0.5914(3) 0.0575(12) Uani . . 1.000 . -16
O O3 0.9407(4) -0.02228(8) 0.6706(3) 0.0422(9) Uani . . 1.000 . -16
O O4 1.3029(4) -0.03844(9) 0.7865(3) 0.0552(10) Uani . . 1.000 . -16
C C1 0.5350(6) 0.10473(12) 0.5654(3) 0.0377(12) Uani . . 1.000 . -16
C C2 0.6596(5) 0.15172(11) 0.5403(3) 0.0342(11) Uani . . 1.000 . -16
C C3 0.8070(6) 0.15067(13) 0.4455(4) 0.0464(14) Uani . . 1.000 . -16
C C4 0.9228(7) 0.19266(16) 0.4135(4) 0.0632(17) Uani . . 1.000 . -16
C C5 0.8928(8) 0.23558(16) 0.4780(6) 0.075(2) Uani . . 1.000 . -16
C C6 0.7493(7) 0.23710(14) 0.5728(5) 0.0678(18) Uani . . 1.000 . -16
C C7 0.6290(6) 0.19559(13) 0.6056(4) 0.0496(14) Uani . . 1.000 . -16
C C8 0.4769(7) 0.19959(15) 0.7121(5) 0.078(2) Uani . . 1.000 . -16
C C9 1.0825(6) -0.04380(12) 0.7643(4) 0.0347(12) Uani . . 1.000 . -16
C C10 0.9718(6) -0.07847(12) 0.8498(4) 0.0362(11) Uani . . 1.000 . -16
C C11 0.7793(6) -0.10729(12) 0.7884(4) 0.0491(14) Uani . . 1.000 . -16
C C12 0.6741(7) -0.14127(14) 0.8585(5) 0.0678(19) Uani . . 1.000 . -16
C C13 0.7550(8) -0.14592(16) 0.9913(6) 0.076(2) Uani . . 1.000 . -16
C C14 0.9405(9) -0.11792(16) 1.0530(5) 0.0698(19) Uani . . 1.000 . -16
C C15 1.0591(7) -0.08369(13) 0.9848(4) 0.0482(16) Uani . . 1.000 . -16
C C16 1.2646(8) -0.05403(15) 1.0582(5) 0.0762(19) Uani . . 1.000 . -16
H H3 0.82809 0.12119 0.40290 0.0558 Uiso . . 1.000 . -16
H H4 1.01920 0.19166 0.34913 0.0756 Uiso . . 1.000 . -16
H H5 0.97014 0.26403 0.45779 0.0903 Uiso . . 1.000 . -16
H H6 0.73227 0.26667 0.61591 0.0815 Uiso . . 1.000 . -16
H H8A 0.51961 0.17373 0.77593 0.1167 Uiso . . 1.000 . -16
H H8B 0.31020 0.19663 0.67235 0.1167 Uiso . . 1.000 . -16
H H8C 0.50419 0.23095 0.75550 0.1167 Uiso . . 1.000 . -16
H H11 0.72115 -0.10338 0.69809 0.0586 Uiso . . 1.000 . -16
H H12 0.54878 -0.16090 0.81582 0.0812 Uiso . . 1.000 . -16
H H13 0.68275 -0.16843 1.04006 0.0910 Uiso . . 1.000 . -16
H H14 0.99129 -0.12151 1.14409 0.0837 Uiso . . 1.000 . -16
H H16A 1.23586 -0.01969 1.03935 0.1139 Uiso . . 1.000 . -16
H H16B 1.41064 -0.06385 1.03049 0.1139 Uiso . . 1.000 . -16
H H16C 1.27876 -0.05956 1.15189 0.1139 Uiso . . 1.000 . -16

loop_
_atom_type_symbol
_atom_type_description
_atom_type_scat_dispersion_real
_atom_type_scat_dispersion_imag
_atom_type_scat_source
C C 0.0033 0.0016 'International Tables Vol C Tables 4.2.6.8 and 6.1.1.4'
H H 0.0000 0.0000 'International Tables Vol C Tables 4.2.6.8 and 6.1.1.4'
N N 0.0061 0.0033 'International Tables Vol C Tables 4.2.6.8 and 6.1.1.4'
O O 0.0106 0.0060 'International Tables Vol C Tables 4.2.6.8 and 6.1.1.4'
Ag Ag -0.8971 1.1015 'International Tables Vol C Tables 4.2.6.8 and 6.1.1.4'

loop_
_geom_angle_atom_site_label_1
_geom_angle_atom_site_label_2
_geom_angle_atom_site_label_3
_geom_angle_site_symmetry_1
_geom_angle_site_symmetry_2
_geom_angle_site_symmetry_3
_geom_angle
_geom_angle_publ_flag
O1 Ag1 O3 . . . 79.34(8) yes
O1 Ag1 O2 . . 1_655 121.02(8) yes
O2 Ag1 O3 1_655 . . 153.38(10) yes
O1 Ag2 O3 . . . 79.04(8) yes
O1 Ag2 O4 . . 1_455 149.80(9) yes
O3 Ag2 O4 . . 1_455 122.08(9) yes
Ag1 O1 Ag2 . . . 99.83(9) yes
Ag1 O1 C1 . . . 129.2(2) no
Ag2 O1 C1 . . . 118.4(2) no
Ag1 O2 C1 1_455 . . 126.8(2) no
Ag1 O3 Ag2 . . . 101.47(9) yes
Ag1 O3 C9 . . . 117.0(2) no
Ag2 O3 C9 . . . 128.6(2) no
Ag2 O4 C9 1_655 . . 126.4(3) no
O1 C1 O2 . . . 124.3(3) no
O1 C1 C2 . . . 117.9(3) no
O2 C1 C2 . . . 117.8(3) no
C1 C2 C3 . . . 117.5(3) no
C1 C2 C7 . . . 122.7(3) no
C3 C2 C7 . . . 119.7(3) no
C2 C3 C4 . . . 121.3(3) no
C3 C4 C5 . . . 118.8(4) no
C4 C5 C6 . . . 120.6(4) no
C5 C6 C7 . . . 121.7(4) no
C2 C7 C6 . . . 117.9(3) no
C2 C7 C8 . . . 123.1(3) no
C6 C7 C8 . . . 119.0(3) no
O3 C9 O4 . . . 124.1(3) no
O3 C9 C10 . . . 117.1(3) no
O4 C9 C10 . . . 118.9(3) no
C9 C10 C11 . . . 117.7(3) no
C9 C10 C15 . . . 122.4(3) no
C11 C10 C15 . . . 119.9(3) no
C10 C11 C12 . . . 121.3(4) no
C11 C12 C13 . . . 119.2(4) no
C12 C13 C14 . . . 120.3(5) no
C13 C14 C15 . . . 122.6(5) no
C10 C15 C14 . . . 116.6(4) no
C10 C15 C16 . . . 123.2(4) no
C14 C15 C16 . . . 120.2(4) no
C2 C3 H3 . . . 119.00 no
C4 C3 H3 . . . 119.00 no
C3 C4 H4 . . . 121.00 no
C5 C4 H4 . . . 121.00 no
C4 C5 H5 . . . 120.00 no
C6 C5 H5 . . . 120.00 no
C5 C6 H6 . . . 119.00 no
C7 C6 H6 . . . 119.00 no
C7 C8 H8A . . . 109.00 no
C7 C8 H8B . . . 109.00 no
C7 C8 H8C . . . 109.00 no
H8A C8 H8B . . . 109.00 no
H8A C8 H8C . . . 110.00 no
H8B C8 H8C . . . 109.00 no
C10 C11 H11 . . . 119.00 no
C12 C11 H11 . . . 119.00 no
C11 C12 H12 . . . 120.00 no
C13 C12 H12 . . . 120.00 no
C12 C13 H13 . . . 120.00 no
C14 C13 H13 . . . 120.00 no
C13 C14 H14 . . . 119.00 no
C15 C14 H14 . . . 119.00 no
C15 C16 H16A . . . 109.00 no
C15 C16 H16B . . . 109.00 no
C15 C16 H16C . . . 109.00 no
H16A C16 H16B . . . 109.00 no
H16A C16 H16C . . . 109.00 no
H16B C16 H16C . . . 109.00 no

loop_
_geom_bond_atom_site_label_1
_geom_bond_atom_site_label_2
_geom_bond_site_symmetry_1
_geom_bond_site_symmetry_2
_geom_bond_distance
_geom_bond_publ_flag
Ag1 O1 . . 2.433(2) yes
Ag1 O3 . . 2.268(2) yes
Ag1 O2 . 1_655 2.169(2) yes
Ag2 O1 . . 2.305(2) yes
Ag2 O3 . . 2.414(2) yes
Ag2 O4 . 1_455 2.186(3) yes
O1 C1 . . 1.269(4) no
O2 C1 . . 1.241(4) no
O3 C9 . . 1.275(5) no
O4 C9 . . 1.235(4) no
C1 C2 . . 1.503(4) no
C2 C3 . . 1.392(5) no
C2 C7 . . 1.392(5) no
C3 C4 . . 1.384(6) no
C4 C5 . . 1.365(6) no
C5 C6 . . 1.376(7) no
C6 C7 . . 1.389(5) no
C7 C8 . . 1.512(6) no
C9 C10 . . 1.499(5) no
C10 C11 . . 1.395(5) no
C10 C15 . . 1.388(6) no
C11 C12 . . 1.370(6) no
C12 C13 . . 1.360(8) no
C13 C14 . . 1.356(7) no
C14 C15 . . 1.405(6) no
C15 C16 . . 1.499(6) no
C3 H3 . . 0.9300 no
C4 H4 . . 0.9300 no
C5 H5 . . 0.9300 no
C6 H6 . . 0.9300 no
C8 H8A . . 0.9600 no
C8 H8B . . 0.9600 no
C8 H8C . . 0.9600 no
C11 H11 . . 0.9300 no
C12 H12 . . 0.9300 no
C13 H13 . . 0.9300 no
C14 H14 . . 0.9300 no
C16 H16A . . 0.9600 no
C16 H16B . . 0.9600 no
C16 H16C . . 0.9600 no

loop_
_geom_torsion_atom_site_label_1
_geom_torsion_atom_site_label_2
_geom_torsion_atom_site_label_3
_geom_torsion_atom_site_label_4
_geom_torsion_site_symmetry_1
_geom_torsion_site_symmetry_2
_geom_torsion_site_symmetry_3
_geom_torsion_site_symmetry_4
_geom_torsion
_geom_torsion_publ_flag
O3 Ag1 O1 Ag2 . . . . 4.46(10) no
O3 Ag1 O1 C1 . . . . 144.3(3) no
O2 Ag1 O1 Ag2 1_655 . . . -157.03(10) no
O2 Ag1 O1 C1 1_655 . . . -17.2(3) no
O1 Ag1 O3 Ag2 . . . . -4.28(10) no
O1 Ag1 O3 C9 . . . . -149.1(3) no
O2 Ag1 O3 Ag2 1_655 . . . 138.32(17) no
O2 Ag1 O3 C9 1_655 . . . -6.5(4) no
O1 Ag1 O2 C1 . . 1_655 1_655 -155.1(3) no
O3 Ag1 O2 C1 . . 1_655 1_655 69.1(4) no
O3 Ag2 O1 Ag1 . . . . -4.20(10) no
O3 Ag2 O1 C1 . . . . -149.6(3) no
O4 Ag2 O1 Ag1 1_455 . . . 133.77(16) no
O4 Ag2 O1 C1 1_455 . . . -11.6(4) no
O1 Ag2 O3 Ag1 . . . . 4.53(11) no
O1 Ag2 O3 C9 . . . . 143.6(3) no
O4 Ag2 O3 Ag1 1_455 . . . -152.06(10) no
O4 Ag2 O3 C9 1_455 . . . -13.0(3) no
O1 Ag2 O4 C9 . . 1_455 1_455 73.6(4) no
O3 Ag2 O4 C9 . . 1_455 1_455 -157.3(3) no
Ag1 O1 C1 O2 . . . . -153.9(3) no
Ag1 O1 C1 C2 . . . . 27.7(4) no
Ag2 O1 C1 O2 . . . . -20.2(4) no
Ag2 O1 C1 C2 . . . . 161.5(2) no
Ag1 O2 C1 O1 1_455 . . . -12.7(5) no
Ag1 O2 C1 C2 1_455 . . . 165.7(2) no
Ag1 O3 C9 O4 . . . . -22.9(5) no
Ag1 O3 C9 C10 . . . . 158.5(2) no
Ag2 O3 C9 O4 . . . . -156.8(3) no
Ag2 O3 C9 C10 . . . . 24.7(4) no
Ag2 O4 C9 O3 1_655 . . . -13.8(5) no
Ag2 O4 C9 C10 1_655 . . . 164.8(2) no
O1 C1 C2 C3 . . . . 33.9(4) no
O1 C1 C2 C7 . . . . -147.5(3) no
O2 C1 C2 C3 . . . . -144.7(3) no
O2 C1 C2 C7 . . . . 34.0(5) no
C1 C2 C3 C4 . . . . 178.1(3) no
C7 C2 C3 C4 . . . . -0.7(5) no
C1 C2 C7 C6 . . . . -178.7(3) no
C1 C2 C7 C8 . . . . 2.9(5) no
C3 C2 C7 C6 . . . . -0.1(5) no
C3 C2 C7 C8 . . . . -178.5(4) no
C2 C3 C4 C5 . . . . 0.8(6) no
C3 C4 C5 C6 . . . . -0.2(7) no
C4 C5 C6 C7 . . . . -0.5(7) no
C5 C6 C7 C2 . . . . 0.7(6) no
C5 C6 C7 C8 . . . . 179.1(4) no
O3 C9 C10 C11 . . . . 37.4(5) no
O3 C9 C10 C15 . . . . -144.7(4) no
O4 C9 C10 C11 . . . . -141.2(4) no
O4 C9 C10 C15 . . . . 36.7(5) no
C9 C10 C11 C12 . . . . 177.4(3) no
C15 C10 C11 C12 . . . . -0.5(5) no
C9 C10 C15 C14 . . . . -179.2(4) no
C9 C10 C15 C16 . . . . 2.4(6) no
C11 C10 C15 C14 . . . . -1.4(5) no
C11 C10 C15 C16 . . . . -179.8(3) no
C10 C11 C12 C13 . . . . 1.9(6) no
C11 C12 C13 C14 . . . . -1.3(7) no
C12 C13 C14 C15 . . . . -0.8(7) no
C13 C14 C15 C10 . . . . 2.1(6) no
C13 C14 C15 C16 . . . . -179.5(4) no
